data_4344158
loop_
_publ_author_name
'Maggard, P.A.'
'Corbett, J.D.'

_publ_section_title
;
 Two-dimensional metallic chain compounds Y5 M2 Te2 (M = Fe, Co, Ni) that
 are related to Gd3 Mn I3. The hydride derivative Y5 Ni2 Te2 D0.4
;
_journal_name_full 'Inorganic Chemistry'
_journal_page_first 2556
_journal_page_last 2563
_journal_volume 43
_journal_year 2004
_chemical_formula_sum 'Fe2 Te2 Y5'
_chemical_name_systematic 'Y5 Fe2 Te2'
_space_group_IT_number 63
_symmetry_space_group_name_Hall '-C 2c 2'
_symmetry_space_group_name_H-M 'C m c m'
_cell_angle_alpha 90
_cell_angle_beta 90
_cell_angle_gamma 90
_cell_formula_units_Z 4
_cell_length_a 3.9594
_cell_length_b 15.057
_cell_length_c 15.216
_cell_volume 907.127
_citation_journal_id_ASTM INOCAJ
_cod_data_source_file Maggard_INOCAJ_2004_1282.cif
_cod_data_source_block Fe2Te2Y5
_cod_original_cell_volume 907.1274
_cod_database_code 4344158

loop_
_symmetry_equiv_pos_as_xyz
x,y,z
-x,-y,z+1/2
x,-y,-z
-x,y,-z+1/2
-x,-y,-z
x,y,-z-1/2
-x,y,z
x,-y,z-1/2
x+1/2,y+1/2,z
-x+1/2,-y+1/2,z+1/2
x+1/2,-y+1/2,-z
-x+1/2,y+1/2,-z+1/2
-x+1/2,-y+1/2,-z
x+1/2,y+1/2,-z-1/2
-x+1/2,y+1/2,z
x+1/2,-y+1/2,z-1/2

loop_
_atom_site_label
_atom_site_type_symbol
_atom_site_fract_x
_atom_site_fract_y
_atom_site_fract_z
_atom_site_occupancy
_atom_site_U_iso_or_equiv
Y3 Y 0 0.6061 0.25 1 0.0
Te1 Te 0 0.3831 0.5388 1 0.0
Fe2 Fe 0 0.8263 0.25 1 0.0
Y1 Y 0 0.0369 0.6187 1 0.0
Y2 Y 0 0.2556 0.375 1 0.0
Fe1 Fe 0 0.4034 0.25 1 0.0
